data_4333346
loop_
_publ_author_name
'York, John T.'
'Bar-Nahum, Itsik'
'Tolman, William B.'

_publ_section_title
;
 Structural Diversity in Copper&#x2212;Sulfur Chemistry:&#x00A0; Synthesis
 of Novel Cu/S Clusters through Metathesis Reactions
;
_journal_issue 20
_journal_name_full 'Inorganic Chemistry'
_journal_page_first 8105
_journal_page_last 8107
_journal_paper_doi 10.1021/ic700760p
_journal_volume 46
_journal_year 2007
_chemical_absolute_configuration ad
_chemical_formula_moiety 'C40 H88 Cl2 Cu4 N8 S4, 2(F6 Sb), 3(C H2 Cl2)'
_chemical_formula_sum 'C43 H94 Cl8 Cu4 F12 N8 S4 Sb2'
_chemical_formula_weight 1860.76
_chemical_name_common 06193m
_chemical_name_systematic
; 
 ? 
;
_space_group_IT_number 4
_symmetry_cell_setting monoclinic
_symmetry_space_group_name_Hall 'P 2yb'
_symmetry_space_group_name_H-M 'P 1 21 1'
_atom_sites_solution_hydrogens geom
_atom_sites_solution_primary direct
_atom_sites_solution_secondary difmap
_audit_creation_method SHELXL-97
_cell_angle_alpha 90.00
_cell_angle_beta 92.307(3)
_cell_angle_gamma 90.00
_cell_formula_units_Z 2
_cell_length_a 8.7073(13)
_cell_length_b 21.205(3)
_cell_length_c 19.464(3)
_cell_measurement_reflns_used 3219
_cell_measurement_temperature 173(2)
_cell_measurement_theta_max 25.0
_cell_measurement_theta_min 2.53
_cell_volume 3590.9(9)
_computing_cell_refinement 'Saint, Bruker'
_computing_data_collection 'Smart, Bruker'
_computing_data_reduction 'Saint, Bruker'
_computing_molecular_graphics 'SHELXTL, Bruker'
_computing_publication_material 'SHELXTL, Bruker'
_computing_structure_refinement 'SHELXL-97 (Sheldrick, 1997)'
_computing_structure_solution 'SHELXS-97 (Sheldrick, 1990)'
_diffrn_ambient_temperature 173(2)
_diffrn_measured_fraction_theta_full 0.995
_diffrn_measured_fraction_theta_max 0.995
_diffrn_measurement_device_type 'Bruker SMART Platform CCD'
_diffrn_measurement_method 'area detector, omega scans'
_diffrn_radiation_monochromator graphite
_diffrn_radiation_source 'normal-focus sealed tube'
_diffrn_radiation_type MoK\a
_diffrn_radiation_wavelength 0.71073
_diffrn_reflns_av_R_equivalents 0.0408
_diffrn_reflns_av_sigmaI/netI 0.0572
_diffrn_reflns_limit_h_max 10
_diffrn_reflns_limit_h_min -10
_diffrn_reflns_limit_k_max 25
_diffrn_reflns_limit_k_min -25
_diffrn_reflns_limit_l_max 23
_diffrn_reflns_limit_l_min -23
_diffrn_reflns_number 30990
_diffrn_reflns_theta_full 25.07
_diffrn_reflns_theta_max 25.07
_diffrn_reflns_theta_min 1.05
_exptl_absorpt_coefficient_mu 2.386
_exptl_absorpt_correction_T_max 0.5869
_exptl_absorpt_correction_T_min 0.4889
_exptl_absorpt_correction_type multi-scan
_exptl_absorpt_process_details 'SADABS, R. Blessing, 1995'
_exptl_crystal_colour Green
_exptl_crystal_density_diffrn 1.721
_exptl_crystal_density_meas ?
_exptl_crystal_density_method 'not measured'
_exptl_crystal_description Block
_exptl_crystal_F_000 1868
_exptl_crystal_size_max 0.35
_exptl_crystal_size_mid 0.30
_exptl_crystal_size_min 0.25
_refine_diff_density_max 1.217
_refine_diff_density_min -1.083
_refine_diff_density_rms 0.134
_refine_ls_abs_structure_details 'Flack H D (1983), 6077 Friedel Pairs, Acta Cryst. A39, 876-881'
_refine_ls_abs_structure_Flack 0.14(3)
_refine_ls_extinction_method none
_refine_ls_goodness_of_fit_ref 1.075
_refine_ls_hydrogen_treatment riding
_refine_ls_matrix_type full
_refine_ls_number_parameters 558
_refine_ls_number_reflns 12619
_refine_ls_number_restraints 115
_refine_ls_restrained_S_all 1.074
_refine_ls_R_factor_all 0.0842
_refine_ls_R_factor_gt 0.0613
_refine_ls_shift/su_max 0.000
_refine_ls_shift/su_mean 0.000
_refine_ls_structure_factor_coef Fsqd
_refine_ls_weighting_details 'calc w=1/[\s^2^(Fo^2^)+(0.0195P)^2^+34.6277P] where P=(Fo^2^+2Fc^2^)/3'
_refine_ls_weighting_scheme calc
_refine_ls_wR_factor_gt 0.1294
_refine_ls_wR_factor_ref 0.1382
_reflns_number_gt 9820
_reflns_number_total 12619
_reflns_threshold_expression >2sigma(I)
_cod_data_source_file ic700760psup1.cif
_cod_data_source_block 06193m
_cod_depositor_comments
;
The following automatic conversions were performed:

'_symmetry_cell_setting' value 'Monoclinic' changed to 'monoclinic'
according to /home/saulius/struct/CIF-dictionaries/cif_core.dic
dictionary named 'cif_core.dic' version 2.4.2 from 2011-04-26.

Automatic conversion script
Id: cif_fix_values 1891 2012-01-12 08:04:46Z andrius 

The following automatic conversions were performed:

'_exptl_crystal_density_meas' value 'not measured' was changed to '?'
- the value is perceived as not measured.

Automatic conversion script
Id: cif_fix_values 3008 2015-01-20 13:52:24Z robertas 
;
_cod_original_cell_volume 3590.8(9)
_cod_original_sg_symbol_H-M P21
_cod_database_code 4333346

loop_
_symmetry_equiv_pos_as_xyz
'x, y, z'
'-x, y+1/2, -z'

loop_
_atom_site_label
_atom_site_type_symbol
_atom_site_fract_x
_atom_site_fract_y
_atom_site_fract_z
_atom_site_U_iso_or_equiv
_atom_site_adp_type
_atom_site_occupancy
_atom_site_symmetry_multiplicity
_atom_site_calc_flag
_atom_site_refinement_flags
_atom_site_disorder_assembly
_atom_site_disorder_group
Cu3 Cu 0.3858(2) 0.60098(8) 0.74582(9) 0.02319(15) Uani 1 1 d . . .
Cu1 Cu 0.26654(19) 0.49821(9) 0.62356(8) 0.02284(15) Uani 1 1 d . . .
S3 S 0.1439(4) 0.55947(17) 0.70655(18) 0.0230(3) Uani 1 1 d . . .
Cl2 Cl 0.3686(5) 0.59701(18) 0.86844(18) 0.0317(3) Uani 1 1 d . . .
S1 S 0.4347(4) 0.49393(18) 0.72179(18) 0.0231(3) Uani 1 1 d . . .
N5 N 0.6168(14) 0.6325(6) 0.7390(6) 0.0292(14) Uani 1 1 d . . .
N1 N 0.4218(13) 0.4593(5) 0.5519(6) 0.0263(14) Uani 1 1 d . . .
N6 N 0.3370(14) 0.6976(6) 0.7386(6) 0.0327(13) Uani 1 1 d . . .
N2 N 0.1518(14) 0.5413(5) 0.5363(6) 0.0271(14) Uani 1 1 d . . .
C21 C 0.6968(15) 0.6104(6) 0.8061(7) 0.034(2) Uani 1 1 d U . .
H21A H 0.6818 0.5649 0.8114 0.051 Uiso 1 1 calc R . .
H21B H 0.6530 0.6326 0.8450 0.051 Uiso 1 1 calc R . .
H21C H 0.8070 0.6196 0.8051 0.051 Uiso 1 1 calc R . .
C6 C -0.0067(16) 0.5135(7) 0.5326(8) 0.036(2) Uani 1 1 d . . .
H6A H -0.0582 0.5227 0.5754 0.054 Uiso 1 1 calc R . .
H6B H 0.0003 0.4678 0.5264 0.054 Uiso 1 1 calc R . .
H6C H -0.0658 0.5320 0.4937 0.054 Uiso 1 1 calc R . .
C2 C 0.4606(18) 0.3931(7) 0.5689(7) 0.037(2) Uani 1 1 d . . .
H2A H 0.5309 0.3766 0.5351 0.056 Uiso 1 1 calc R . .
H2B H 0.3664 0.3678 0.5678 0.056 Uiso 1 1 calc R . .
H2C H 0.5101 0.3911 0.6149 0.056 Uiso 1 1 calc R . .
C1 C 0.5607(16) 0.4956(8) 0.5536(8) 0.040(2) Uani 1 1 d . . .
H1A H 0.6123 0.4920 0.5991 0.061 Uiso 1 1 calc R . .
H1B H 0.5360 0.5400 0.5443 0.061 Uiso 1 1 calc R . .
H1C H 0.6288 0.4798 0.5186 0.061 Uiso 1 1 calc R . .
C26 C 0.2950(17) 0.7168(6) 0.6689(7) 0.042(2) Uani 1 1 d . . .
H26A H 0.1910 0.7019 0.6567 0.064 Uiso 1 1 calc R . .
H26B H 0.3676 0.6986 0.6373 0.064 Uiso 1 1 calc R . .
H26C H 0.2981 0.7629 0.6657 0.064 Uiso 1 1 calc R . .
C25 C 0.1930(15) 0.7126(7) 0.7831(9) 0.038(2) Uani 1 1 d . . .
H25A H 0.1626 0.7567 0.7764 0.057 Uiso 1 1 calc R . .
H25B H 0.2199 0.7053 0.8319 0.057 Uiso 1 1 calc R . .
H25C H 0.1073 0.6850 0.7687 0.057 Uiso 1 1 calc R . .
C22 C 0.6962(17) 0.6075(8) 0.6780(8) 0.043(2) Uani 1 1 d . . .
H22A H 0.7972 0.6275 0.6753 0.064 Uiso 1 1 calc R . .
H22B H 0.6342 0.6168 0.6361 0.064 Uiso 1 1 calc R . .
H22C H 0.7092 0.5618 0.6826 0.064 Uiso 1 1 calc R . .
C5 C 0.1442(19) 0.6100(7) 0.5413(8) 0.040(2) Uani 1 1 d . . .
H5A H 0.1114 0.6277 0.4965 0.061 Uiso 1 1 calc R . .
H5B H 0.2459 0.6266 0.5550 0.061 Uiso 1 1 calc R . .
H5C H 0.0703 0.6218 0.5757 0.061 Uiso 1 1 calc R . .
C17 C -0.267(2) 0.2645(9) 0.7270(11) 0.056(2) Uani 1 1 d . . .
H17A H -0.3131 0.2679 0.7725 0.067 Uiso 1 1 calc R . .
H17B H -0.3380 0.2843 0.6922 0.067 Uiso 1 1 calc R . .
C3 C 0.3258(12) 0.4628(5) 0.4845(5) 0.0283(17) Uani 1 1 d . . .
H3 H 0.2419 0.4308 0.4875 0.034 Uiso 1 1 calc R . .
C7 C 0.4191(16) 0.4452(6) 0.4222(7) 0.037(2) Uani 1 1 d . . .
H7A H 0.5087 0.4738 0.4199 0.045 Uiso 1 1 calc R . .
H7B H 0.4581 0.4016 0.4277 0.045 Uiso 1 1 calc R . .
C8 C 0.323(2) 0.4499(7) 0.3560(6) 0.067(4) Uani 1 1 d . . .
H8A H 0.3870 0.4397 0.3165 0.080 Uiso 1 1 calc R . .
H8B H 0.2372 0.4195 0.3566 0.080 Uiso 1 1 calc R . .
C9 C 0.2637(18) 0.5135(7) 0.3490(6) 0.052(3) Uani 1 1 d . . .
H9A H 0.2038 0.5172 0.3049 0.062 Uiso 1 1 calc R . .
H9B H 0.3505 0.5436 0.3481 0.062 Uiso 1 1 calc R . .
C10 C 0.1634(19) 0.5301(8) 0.4069(7) 0.045(4) Uani 1 1 d . . .
H10A H 0.0738 0.5013 0.4065 0.054 Uiso 1 1 calc R . .
H10B H 0.1246 0.5737 0.4005 0.054 Uiso 1 1 calc R . .
C4 C 0.2512(14) 0.5251(6) 0.4760(5) 0.033(3) Uani 1 1 d . . .
H4 H 0.3354 0.5572 0.4757 0.039 Uiso 1 1 calc R . .
C23 C 0.6056(13) 0.7036(5) 0.7361(6) 0.029(3) Uani 1 1 d . . .
H23 H 0.5921 0.7149 0.6863 0.035 Uiso 1 1 calc R . .
C27 C 0.751(2) 0.7362(9) 0.7624(11) 0.056(2) Uani 1 1 d . . .
H27A H 0.7678 0.7257 0.8117 0.067 Uiso 1 1 calc R . .
H27B H 0.8388 0.7183 0.7379 0.067 Uiso 1 1 calc R . .
C28 C 0.756(2) 0.8062(8) 0.7552(10) 0.078(5) Uani 1 1 d U . .
H28A H 0.7472 0.8187 0.7062 0.093 Uiso 1 1 calc R . .
H28B H 0.8536 0.8233 0.7757 0.093 Uiso 1 1 calc R . .
C29 C 0.619(2) 0.8297(7) 0.7940(10) 0.081(4) Uani 1 1 d U . .
H29A H 0.6124 0.8762 0.7900 0.098 Uiso 1 1 calc R . .
H29B H 0.6338 0.8190 0.8433 0.098 Uiso 1 1 calc R . .
C30 C 0.461(2) 0.7986(7) 0.7640(8) 0.048(3) Uani 1 1 d U . .
H30A H 0.3738 0.8145 0.7899 0.057 Uiso 1 1 calc R . .
H30B H 0.4441 0.8105 0.7151 0.057 Uiso 1 1 calc R . .
C24 C 0.4709(14) 0.7295(5) 0.7703(6) 0.034(3) Uani 1 1 d . . .
H24 H 0.4790 0.7182 0.8201 0.040 Uiso 1 1 calc R . .
Cu2 Cu 0.1148(2) 0.39778(8) 0.75468(9) 0.02319(15) Uani 1 1 d . . .
Cu4 Cu 0.23116(19) 0.49973(9) 0.87638(8) 0.02284(15) Uani 1 1 d . . .
S2 S 0.3527(4) 0.43739(17) 0.79279(18) 0.0230(3) Uani 1 1 d . . .
Cl1 Cl 0.1218(5) 0.40249(18) 0.63105(18) 0.0317(3) Uani 1 1 d . . .
S4 S 0.0581(4) 0.50504(18) 0.78021(18) 0.0231(3) Uani 1 1 d . . .
N3 N -0.1129(14) 0.3681(6) 0.7483(6) 0.0292(14) Uani 1 1 d . . .
N8 N 0.0707(13) 0.5236(5) 0.9493(6) 0.0263(14) Uani 1 1 d . . .
N4 N 0.1744(14) 0.3019(6) 0.7724(6) 0.0327(13) Uani 1 1 d . . .
N7 N 0.3610(14) 0.4674(5) 0.9605(6) 0.0271(14) Uani 1 1 d . . .
C11 C -0.2182(15) 0.4017(6) 0.7010(8) 0.034(2) Uani 1 1 d U . .
H11A H -0.3244 0.3921 0.7122 0.051 Uiso 1 1 calc R . .
H11B H -0.2005 0.3883 0.6538 0.051 Uiso 1 1 calc R . .
H11C H -0.2003 0.4472 0.7053 0.051 Uiso 1 1 calc R . .
C32 C 0.5289(16) 0.4782(7) 0.9557(8) 0.036(2) Uani 1 1 d . . .
H32A H 0.5842 0.4563 0.9935 0.054 Uiso 1 1 calc R . .
H32B H 0.5504 0.5235 0.9587 0.054 Uiso 1 1 calc R . .
H32C H 0.5629 0.4620 0.9117 0.054 Uiso 1 1 calc R . .
C36 C 0.0497(18) 0.5945(7) 0.9483(7) 0.037(2) Uani 1 1 d . . .
H36A H 0.0129 0.6078 0.9023 0.056 Uiso 1 1 calc R . .
H36B H 0.1483 0.6150 0.9598 0.056 Uiso 1 1 calc R . .
H36C H -0.0255 0.6065 0.9820 0.056 Uiso 1 1 calc R . .
C35 C -0.0881(16) 0.4972(8) 0.9344(8) 0.040(2) Uani 1 1 d . . .
H35A H -0.1607 0.5169 0.9650 0.061 Uiso 1 1 calc R . .
H35B H -0.0868 0.4515 0.9421 0.061 Uiso 1 1 calc R . .
H35C H -0.1198 0.5059 0.8865 0.061 Uiso 1 1 calc R . .
C16 C 0.2544(17) 0.2910(6) 0.8402(7) 0.042(2) Uani 1 1 d . . .
H16A H 0.1898 0.3061 0.8769 0.064 Uiso 1 1 calc R . .
H16B H 0.3523 0.3139 0.8422 0.064 Uiso 1 1 calc R . .
H16C H 0.2739 0.2458 0.8463 0.064 Uiso 1 1 calc R . .
C15 C 0.2673(16) 0.2812(7) 0.7190(9) 0.038(2) Uani 1 1 d . . .
H15A H 0.3555 0.3096 0.7155 0.057 Uiso 1 1 calc R . .
H15B H 0.2070 0.2812 0.6754 0.057 Uiso 1 1 calc R . .
H15C H 0.3040 0.2383 0.7292 0.057 Uiso 1 1 calc R . .
C12 C -0.1794(17) 0.3763(8) 0.8136(8) 0.043(2) Uani 1 1 d . . .
H12A H -0.1787 0.4212 0.8258 0.064 Uiso 1 1 calc R . .
H12B H -0.1195 0.3526 0.8486 0.064 Uiso 1 1 calc R . .
H12C H -0.2855 0.3608 0.8113 0.064 Uiso 1 1 calc R . .
C31 C 0.346(2) 0.3972(7) 0.9676(8) 0.040(2) Uani 1 1 d . . .
H31A H 0.3867 0.3766 0.9271 0.061 Uiso 1 1 calc R . .
H31B H 0.2376 0.3861 0.9715 0.061 Uiso 1 1 calc R . .
H31C H 0.4045 0.3832 1.0089 0.061 Uiso 1 1 calc R . .
C34 C 0.1247(11) 0.5007(6) 1.0177(5) 0.0283(17) Uani 1 1 d . . .
H34 H 0.0942 0.4553 1.0196 0.034 Uiso 1 1 calc R . .
C40 C 0.0496(16) 0.5329(6) 1.0797(7) 0.037(2) Uani 1 1 d . . .
H40A H -0.0626 0.5253 1.0771 0.045 Uiso 1 1 calc R . .
H40B H 0.0672 0.5790 1.0779 0.045 Uiso 1 1 calc R . .
C39 C 0.1199(13) 0.5059(7) 1.1483(6) 0.044(3) Uani 1 1 d . . .
H39A H 0.0906 0.4610 1.1523 0.053 Uiso 1 1 calc R . .
H39B H 0.0764 0.5289 1.1873 0.053 Uiso 1 1 calc R . .
C38 C 0.3024(16) 0.5116(7) 1.1532(6) 0.052(3) Uani 1 1 d . . .
H38A H 0.3324 0.5566 1.1548 0.062 Uiso 1 1 calc R . .
H38B H 0.3427 0.4911 1.1959 0.062 Uiso 1 1 calc R . .
C37 C 0.3718(17) 0.4799(8) 1.0909(8) 0.036(4) Uani 1 1 d . . .
H37A H 0.4836 0.4884 1.0922 0.043 Uiso 1 1 calc R . .
H37B H 0.3577 0.4338 1.0948 0.043 Uiso 1 1 calc R . .
C33 C 0.3031(11) 0.5015(5) 1.0217(5) 0.024(2) Uani 1 1 d . . .
H33 H 0.3342 0.5466 1.0164 0.029 Uiso 1 1 calc R . .
C13 C -0.1077(15) 0.2983(6) 0.7281(7) 0.042(3) Uani 1 1 d . . .
H13 H -0.0730 0.2972 0.6798 0.050 Uiso 1 1 calc R . .
C18 C -0.239(2) 0.1941(8) 0.7086(11) 0.078(5) Uani 1 1 d U . .
H18A H -0.3381 0.1710 0.7099 0.093 Uiso 1 1 calc R . .
H18B H -0.2033 0.1915 0.6611 0.093 Uiso 1 1 calc R . .
C19 C -0.123(2) 0.1626(6) 0.7569(10) 0.081(4) Uani 1 1 d U . .
H19A H -0.1580 0.1655 0.8046 0.098 Uiso 1 1 calc R . .
H19B H -0.1155 0.1173 0.7449 0.098 Uiso 1 1 calc R . .
C20 C 0.029(2) 0.1917(7) 0.7535(9) 0.048(3) Uani 1 1 d U . .
H20A H 0.0678 0.1866 0.7067 0.057 Uiso 1 1 calc R . .
H20B H 0.1022 0.1703 0.7862 0.057 Uiso 1 1 calc R . .
C14 C 0.0201(14) 0.2661(5) 0.7724(7) 0.039(3) Uani 1 1 d . . .
H14 H -0.0141 0.2681 0.8208 0.047 Uiso 1 1 calc R . .
Sb1 Sb 0.32926(17) 0.18780(7) 0.52680(10) 0.0899(6) Uani 1 1 d D . .
F1 F 0.3115(12) 0.2652(3) 0.4844(5) 0.144(3) Uani 1 1 d D . .
F6 F 0.3455(12) 0.1102(3) 0.5684(5) 0.172(4) Uani 1 1 d D . .
F5 F 0.4963(6) 0.1691(4) 0.4754(4) 0.0873(16) Uani 1 1 d D . .
F3 F 0.4555(7) 0.2227(5) 0.5940(4) 0.156(4) Uani 1 1 d D . .
F4 F 0.2007(7) 0.1539(5) 0.4588(4) 0.114(3) Uani 1 1 d D . .
F2 F 0.1600(6) 0.2055(5) 0.5772(4) 0.109(2) Uani 1 1 d D . .
Sb2 Sb 0.16434(13) 0.80947(5) 0.97375(6) 0.0474(3) Uani 1 1 d D . .
F7 F 0.0072(6) 0.8326(4) 1.0292(4) 0.0873(16) Uani 1 1 d D . .
F8 F 0.3055(7) 0.8328(5) 1.0422(3) 0.114(3) Uani 1 1 d D . .
F12 F 0.3241(6) 0.7872(4) 0.9194(4) 0.109(2) Uani 1 1 d D . .
F10 F 0.0243(7) 0.7855(5) 0.9060(4) 0.156(4) Uani 1 1 d D . .
F11 F 0.1688(12) 0.8898(3) 0.9385(5) 0.172(4) Uani 1 1 d D . .
F9 F 0.1619(11) 0.7293(2) 1.0098(5) 0.144(3) Uani 1 1 d D . .
C41 C 0.9606(18) 0.3003(10) 0.4894(9) 0.076(2) Uani 1 1 d DU . .
H411 H 1.0260 0.3194 0.5266 0.092 Uiso 1 1 calc R . .
H412 H 1.0140 0.2626 0.4723 0.092 Uiso 1 1 calc R . .
Cl3 Cl 0.7829(7) 0.2784(3) 0.5215(4) 0.098(2) Uani 1 1 d DU . .
Cl4 Cl 0.9322(15) 0.3540(4) 0.4231(4) 0.224(6) Uani 1 1 d DU . .
C42 C 0.5511(18) 0.6909(9) 0.0095(10) 0.076(2) Uani 1 1 d DU . .
H421 H 0.4859 0.6726 -0.0282 0.092 Uiso 1 1 calc R . .
H422 H 0.4906 0.7238 0.0324 0.092 Uiso 1 1 calc R . .
Cl5 Cl 0.7140(6) 0.7249(3) -0.0242(3) 0.0702(13) Uani 1 1 d DU . .
Cl6 Cl 0.6045(9) 0.6313(3) 0.0695(4) 0.1047(19) Uani 1 1 d DU . .
C43 C 0.778(4) 0.5411(10) 0.2898(14) 0.065(9) Uiso 0.50 1 d PDU A 1
H431 H 0.7418 0.5615 0.3319 0.078 Uiso 0.50 1 calc PR A 1
H432 H 0.8850 0.5551 0.2835 0.078 Uiso 0.50 1 calc PR A 1
Cl8 Cl 0.7758(17) 0.4603(7) 0.3005(8) 0.133(5) Uiso 0.50 1 d PDU A 1
Cl7 Cl 0.665(2) 0.5658(8) 0.2205(10) 0.151(6) Uiso 0.50 1 d PDU A 1
C44 C 0.772(4) 0.4601(12) 0.1996(13) 0.075(11) Uiso 0.50 1 d PDU B 2
H441 H 0.8358 0.4667 0.1594 0.090 Uiso 0.50 1 calc PR B 2
H442 H 0.6774 0.4374 0.1836 0.090 Uiso 0.50 1 calc PR B 2
Cl10 Cl 0.721(3) 0.5328(8) 0.2324(11) 0.182(8) Uiso 0.50 1 d PDU B 2
Cl9 Cl 0.8719(19) 0.4139(7) 0.2598(8) 0.148(6) Uiso 0.50 1 d PDU B 2

loop_
_atom_site_aniso_label
_atom_site_aniso_U_11
_atom_site_aniso_U_22
_atom_site_aniso_U_33
_atom_site_aniso_U_23
_atom_site_aniso_U_13
_atom_site_aniso_U_12
Cu3 0.0267(3) 0.0194(3) 0.0234(3) 0.0000(3) 0.0004(3) -0.0004(3)
Cu1 0.0262(3) 0.0235(3) 0.0189(3) 0.0001(3) 0.0014(2) 0.0004(3)
S3 0.0260(7) 0.0214(6) 0.0215(7) 0.0006(5) 0.0002(5) 0.0010(5)
Cl2 0.0447(9) 0.0272(7) 0.0232(7) -0.0017(5) 0.0018(6) -0.0098(6)
S1 0.0228(7) 0.0245(7) 0.0222(7) -0.0004(5) 0.0031(5) 0.0025(5)
N5 0.029(3) 0.036(3) 0.023(4) 0.004(3) 0.001(2) 0.001(2)
N1 0.033(3) 0.018(4) 0.029(3) 0.002(3) 0.002(2) -0.001(3)
N6 0.038(3) 0.023(2) 0.036(4) -0.001(3) -0.013(3) 0.001(2)
N2 0.033(3) 0.022(3) 0.026(3) 0.006(2) 0.001(2) 0.000(3)
C21 0.024(4) 0.028(5) 0.048(5) -0.017(4) -0.002(3) 0.019(3)
C6 0.034(4) 0.029(4) 0.043(5) -0.005(3) -0.012(4) 0.003(3)
C2 0.041(4) 0.036(5) 0.036(6) -0.006(4) 0.003(4) 0.011(3)
C1 0.036(5) 0.045(4) 0.041(5) -0.013(4) 0.005(4) -0.009(4)
C26 0.069(8) 0.025(4) 0.031(4) -0.003(3) -0.026(5) -0.003(4)
C25 0.035(6) 0.024(3) 0.057(4) -0.004(3) 0.009(4) 0.003(4)
C22 0.032(4) 0.053(6) 0.044(5) -0.022(4) 0.017(3) -0.007(4)
C5 0.049(4) 0.034(5) 0.037(5) 0.002(4) -0.005(3) 0.001(3)
C17 0.043(5) 0.039(4) 0.084(7) 0.013(4) -0.010(4) -0.019(4)
C3 0.026(4) 0.041(5) 0.018(3) -0.002(4) 0.002(3) -0.005(4)
C7 0.042(5) 0.042(7) 0.028(4) -0.009(4) 0.011(3) -0.003(4)
C8 0.114(14) 0.060(10) 0.027(7) -0.014(7) 0.006(8) 0.004(9)
C9 0.066(8) 0.072(9) 0.017(4) -0.003(5) -0.007(5) 0.001(5)
C10 0.072(11) 0.040(8) 0.022(7) -0.006(6) 0.002(7) 0.016(8)
C4 0.043(7) 0.034(6) 0.021(6) -0.001(5) -0.004(5) -0.010(5)
C23 0.036(6) 0.024(6) 0.026(6) 0.004(5) -0.010(5) 0.001(5)
C27 0.043(5) 0.039(4) 0.084(7) 0.013(4) -0.010(4) -0.019(4)
C28 0.073(7) 0.036(5) 0.123(15) 0.014(8) -0.002(9) -0.035(5)
C29 0.110(9) 0.028(5) 0.102(10) 0.017(7) -0.051(10) -0.033(6)
C30 0.073(5) 0.014(4) 0.055(7) 0.015(4) -0.012(5) -0.015(3)
C24 0.053(7) 0.032(6) 0.014(5) -0.001(5) -0.010(5) -0.005(5)
Cu2 0.0267(3) 0.0194(3) 0.0234(3) 0.0000(3) 0.0004(3) -0.0004(3)
Cu4 0.0262(3) 0.0235(3) 0.0189(3) 0.0001(3) 0.0014(2) 0.0004(3)
S2 0.0260(7) 0.0214(6) 0.0215(7) 0.0006(5) 0.0002(5) 0.0010(5)
Cl1 0.0447(9) 0.0272(7) 0.0232(7) -0.0017(5) 0.0018(6) -0.0098(6)
S4 0.0228(7) 0.0245(7) 0.0222(7) -0.0004(5) 0.0031(5) 0.0025(5)
N3 0.029(3) 0.036(3) 0.023(4) 0.004(3) 0.001(2) 0.001(2)
N8 0.033(3) 0.018(4) 0.029(3) 0.002(3) 0.002(2) -0.001(3)
N4 0.038(3) 0.023(2) 0.036(4) -0.001(3) -0.013(3) 0.001(2)
N7 0.033(3) 0.022(3) 0.026(3) 0.006(2) 0.001(2) 0.000(3)
C11 0.024(4) 0.028(5) 0.048(5) -0.017(4) -0.002(3) 0.019(3)
C32 0.034(4) 0.029(4) 0.043(5) -0.005(3) -0.012(4) 0.003(3)
C36 0.041(4) 0.036(5) 0.036(6) -0.006(4) 0.003(4) 0.011(3)
C35 0.036(5) 0.045(4) 0.041(5) -0.013(4) 0.005(4) -0.009(4)
C16 0.069(8) 0.025(4) 0.031(4) -0.003(3) -0.026(5) -0.003(4)
C15 0.035(6) 0.024(3) 0.057(4) -0.004(3) 0.009(4) 0.003(4)
C12 0.032(4) 0.053(6) 0.044(5) -0.022(4) 0.017(3) -0.007(4)
C31 0.049(4) 0.034(5) 0.037(5) 0.002(4) -0.005(3) 0.001(3)
C34 0.026(4) 0.041(5) 0.018(3) -0.002(4) 0.002(3) -0.005(4)
C40 0.042(5) 0.042(7) 0.028(4) -0.009(4) 0.011(3) -0.003(4)
C39 0.034(6) 0.072(9) 0.026(6) -0.007(6) 0.010(5) -0.009(7)
C38 0.066(8) 0.072(9) 0.017(4) -0.003(5) -0.007(5) 0.001(5)
C37 0.036(7) 0.040(8) 0.031(7) 0.007(6) -0.013(6) 0.001(6)
C33 0.028(6) 0.025(5) 0.018(5) -0.001(5) 0.001(4) -0.010(5)
C13 0.046(7) 0.037(7) 0.041(8) 0.003(7) -0.024(6) -0.007(6)
C18 0.073(7) 0.036(5) 0.123(15) 0.014(8) -0.002(9) -0.035(5)
C19 0.110(9) 0.028(5) 0.102(10) 0.017(7) -0.051(10) -0.033(6)
C20 0.073(5) 0.014(4) 0.055(7) 0.015(4) -0.012(5) -0.015(3)
C14 0.057(8) 0.012(5) 0.047(8) 0.007(5) -0.013(6) -0.009(5)
Sb1 0.0538(9) 0.1050(13) 0.1130(13) -0.0802(11) 0.0300(9) -0.0181(9)
F1 0.110(6) 0.076(4) 0.245(9) -0.001(5) 0.020(6) -0.003(4)
F6 0.177(8) 0.178(8) 0.166(7) 0.071(6) 0.086(6) 0.045(6)
F5 0.063(3) 0.099(4) 0.102(4) -0.034(3) 0.033(3) 0.005(3)
F3 0.050(3) 0.288(11) 0.131(6) -0.120(6) 0.003(4) 0.000(5)
F4 0.078(4) 0.175(7) 0.092(4) -0.077(4) 0.037(3) -0.055(4)
F2 0.052(3) 0.186(6) 0.092(4) -0.067(4) 0.022(3) 0.003(4)
Sb2 0.0370(6) 0.0521(7) 0.0538(7) -0.0239(6) 0.0097(5) -0.0007(6)
F7 0.063(3) 0.099(4) 0.102(4) -0.034(3) 0.033(3) 0.005(3)
F8 0.078(4) 0.175(7) 0.092(4) -0.077(4) 0.037(3) -0.055(4)
F12 0.052(3) 0.186(6) 0.092(4) -0.067(4) 0.022(3) 0.003(4)
F10 0.050(3) 0.288(11) 0.131(6) -0.120(6) 0.003(4) 0.000(5)
F11 0.177(8) 0.178(8) 0.166(7) 0.071(6) 0.086(6) 0.045(6)
F9 0.110(6) 0.076(4) 0.245(9) -0.001(5) 0.020(6) -0.003(4)
C41 0.083(5) 0.071(6) 0.074(5) -0.021(3) -0.004(4) -0.021(4)
Cl3 0.068(3) 0.092(4) 0.137(6) -0.044(4) 0.019(3) 0.005(3)
Cl4 0.415(16) 0.143(7) 0.103(5) 0.038(4) -0.107(6) -0.183(9)
C42 0.083(5) 0.071(6) 0.074(5) -0.021(3) -0.004(4) -0.021(4)
Cl5 0.064(3) 0.071(3) 0.074(3) -0.004(2) -0.009(2) -0.001(2)
Cl6 0.150(5) 0.060(3) 0.103(4) -0.005(2) -0.007(3) -0.034(3)

loop_
_atom_type_symbol
_atom_type_description
_atom_type_scat_dispersion_real
_atom_type_scat_dispersion_imag
_atom_type_scat_source
C C 0.0033 0.0016 'International Tables Vol C Tables 4.2.6.8 and 6.1.1.4'
H H 0.0000 0.0000 'International Tables Vol C Tables 4.2.6.8 and 6.1.1.4'
N N 0.0061 0.0033 'International Tables Vol C Tables 4.2.6.8 and 6.1.1.4'
F F 0.0171 0.0103 'International Tables Vol C Tables 4.2.6.8 and 6.1.1.4'
S S 0.1246 0.1234 'International Tables Vol C Tables 4.2.6.8 and 6.1.1.4'
Cl Cl 0.1484 0.1585 'International Tables Vol C Tables 4.2.6.8 and 6.1.1.4'
Cu Cu 0.3201 1.2651 'International Tables Vol C Tables 4.2.6.8 and 6.1.1.4'
Sb Sb -0.5866 1.5461 'International Tables Vol C Tables 4.2.6.8 and 6.1.1.4'

loop_
_geom_angle_atom_site_label_1
_geom_angle_atom_site_label_2
_geom_angle_atom_site_label_3
_geom_angle
N6 Cu3 N5 83.0(5)
N6 Cu3 S1 164.8(3)
N5 Cu3 S1 96.4(4)
N6 Cu3 S3 99.5(3)
N5 Cu3 S3 157.3(3)
S1 Cu3 S3 75.23(14)
N6 Cu3 Cl2 94.6(4)
N5 Cu3 Cl2 99.8(3)
S1 Cu3 Cl2 100.51(14)
S3 Cu3 Cl2 102.50(15)
N2 Cu1 N1 86.3(5)
N2 Cu1 S3 95.7(3)
N1 Cu1 S3 166.0(3)
N2 Cu1 S1 155.9(3)
N1 Cu1 S1 97.2(3)
S3 Cu1 S1 75.53(13)
N2 Cu1 Cl1 100.4(3)
N1 Cu1 Cl1 93.5(3)
S3 Cu1 Cl1 99.85(14)
S1 Cu1 Cl1 103.21(14)
S4 S3 Cu1 111.32(19)
S4 S3 Cu3 109.45(19)
Cu1 S3 Cu3 90.25(14)
Cu4 Cl2 Cu3 98.39(14)
S2 S1 Cu3 111.74(19)
S2 S1 Cu1 110.99(19)
Cu3 S1 Cu1 90.73(14)
C22 N5 C23 110.8(11)
C22 N5 C21 111.1(11)
C23 N5 C21 111.4(10)
C22 N5 Cu3 113.9(9)
C23 N5 Cu3 104.8(8)
C21 N5 Cu3 104.5(8)
C1 N1 C2 108.7(12)
C1 N1 C3 115.2(11)
C2 N1 C3 110.4(10)
C1 N1 Cu1 109.4(9)
C2 N1 Cu1 111.4(9)
C3 N1 Cu1 101.6(7)
C26 N6 C24 115.5(12)
C26 N6 C25 106.3(11)
C24 N6 C25 108.2(11)
C26 N6 Cu3 112.3(9)
C24 N6 Cu3 105.6(8)
C25 N6 Cu3 108.8(9)
C5 N2 C6 110.5(12)
C5 N2 C4 107.8(11)
C6 N2 C4 115.1(11)
C5 N2 Cu1 113.2(9)
C6 N2 Cu1 105.6(8)
C4 N2 Cu1 104.7(7)
N5 C21 H21A 109.5
N5 C21 H21B 109.5
H21A C21 H21B 109.5
N5 C21 H21C 109.5
H21A C21 H21C 109.5
H21B C21 H21C 109.5
N2 C6 H6A 109.5
N2 C6 H6B 109.5
H6A C6 H6B 109.5
N2 C6 H6C 109.5
H6A C6 H6C 109.5
H6B C6 H6C 109.5
N1 C2 H2A 109.5
N1 C2 H2B 109.5
H2A C2 H2B 109.5
N1 C2 H2C 109.5
H2A C2 H2C 109.5
H2B C2 H2C 109.5
N1 C1 H1A 109.5
N1 C1 H1B 109.5
H1A C1 H1B 109.5
N1 C1 H1C 109.5
H1A C1 H1C 109.5
H1B C1 H1C 109.5
N6 C26 H26A 109.5
N6 C26 H26B 109.5
H26A C26 H26B 109.5
N6 C26 H26C 109.5
H26A C26 H26C 109.5
H26B C26 H26C 109.5
N6 C25 H25A 109.5
N6 C25 H25B 109.5
H25A C25 H25B 109.5
N6 C25 H25C 109.5
H25A C25 H25C 109.5
H25B C25 H25C 109.5
N5 C22 H22A 109.5
N5 C22 H22B 109.5
H22A C22 H22B 109.5
N5 C22 H22C 109.5
H22A C22 H22C 109.5
H22B C22 H22C 109.5
N2 C5 H5A 109.5
N2 C5 H5B 109.5
H5A C5 H5B 109.5
N2 C5 H5C 109.5
H5A C5 H5C 109.5
H5B C5 H5C 109.5
C18 C17 C13 107.4(15)
C18 C17 H17A 110.2
C13 C17 H17A 110.2
C18 C17 H17B 110.2
C13 C17 H17B 110.2
H17A C17 H17B 108.5
C4 C3 N1 111.2(9)
C4 C3 C7 111.9(10)
N1 C3 C7 112.3(10)
C4 C3 H3 107.0
N1 C3 H3 107.1
C7 C3 H3 107.1
C8 C7 C3 111.5(12)
C8 C7 H7A 109.3
C3 C7 H7A 109.3
C8 C7 H7B 109.3
C3 C7 H7B 109.3
H7A C7 H7B 108.0
C9 C8 C7 109.0(12)
C9 C8 H8A 109.9
C7 C8 H8A 109.9
C9 C8 H8B 109.9
C7 C8 H8B 109.9
H8A C8 H8B 108.3
C8 C9 C10 111.5(13)
C8 C9 H9A 109.3
C10 C9 H9A 109.3
C8 C9 H9B 109.3
C10 C9 H9B 109.3
H9A C9 H9B 108.0
C9 C10 C4 111.2(12)
C9 C10 H10A 109.4
C4 C10 H10A 109.4
C9 C10 H10B 109.4
C4 C10 H10B 109.4
H10A C10 H10B 108.0
C3 C4 C10 111.3(10)
C3 C4 N2 112.1(9)
C10 C4 N2 112.5(11)
C3 C4 H4 106.8
C10 C4 H4 106.8
N2 C4 H4 106.8
C24 C23 N5 114.0(10)
C24 C23 C27 110.3(12)
N5 C23 C27 112.9(11)
C24 C23 H23 106.4
N5 C23 H23 106.4
C27 C23 H23 106.4
C28 C27 C23 116.7(15)
C28 C27 H27A 108.1
C23 C27 H27A 108.1
C28 C27 H27B 108.1
C23 C27 H27B 108.1
H27A C27 H27B 107.3
C27 C28 C29 104.7(14)
C27 C28 H28A 110.8
C29 C28 H28A 110.8
C27 C28 H28B 110.8
C29 C28 H28B 110.8
H28A C28 H28B 108.9
C28 C29 C30 111.1(14)
C28 C29 H29A 109.4
C30 C29 H29A 109.4
C28 C29 H29B 109.4
C30 C29 H29B 109.4
H29A C29 H29B 108.0
C24 C30 C29 109.5(12)
C24 C30 H30A 109.8
C29 C30 H30A 109.8
C24 C30 H30B 109.8
C29 C30 H30B 109.8
H30A C30 H30B 108.2
N6 C24 C30 112.6(11)
N6 C24 C23 105.8(10)
C30 C24 C23 112.1(12)
N6 C24 H24 108.7
C30 C24 H24 108.7
C23 C24 H24 108.7
N3 Cu2 N4 86.9(5)
N3 Cu2 S2 164.2(3)
N4 Cu2 S2 94.9(3)
N3 Cu2 S4 95.5(4)
N4 Cu2 S4 158.6(3)
S2 Cu2 S4 77.20(13)
N3 Cu2 Cl1 90.9(3)
N4 Cu2 Cl1 100.7(4)
S2 Cu2 Cl1 104.18(15)
S4 Cu2 Cl1 100.50(14)
N7 Cu4 N8 84.4(5)
N7 Cu4 S4 162.8(3)
N8 Cu4 S4 96.0(3)
N7 Cu4 S2 96.5(4)
N8 Cu4 S2 157.8(3)
S4 Cu4 S2 76.77(13)
N7 Cu4 Cl2 94.5(3)
N8 Cu4 Cl2 100.6(3)
S4 Cu4 Cl2 102.28(14)
S2 Cu4 Cl2 101.39(14)
S1 S2 Cu2 109.66(19)
S1 S2 Cu4 108.86(19)
Cu2 S2 Cu4 90.21(14)
Cu1 Cl1 Cu2 97.48(14)
S3 S4 Cu4 110.50(19)
S3 S4 Cu2 108.27(19)
Cu4 S4 Cu2 89.36(14)
C12 N3 C11 103.7(12)
C12 N3 C13 111.2(12)
C11 N3 C13 109.5(10)
C12 N3 Cu2 109.2(9)
C11 N3 Cu2 117.6(9)
C13 N3 Cu2 105.6(8)
C34 N8 C35 107.9(10)
C34 N8 C36 111.8(10)
C35 N8 C36 104.9(12)
C34 N8 Cu4 109.5(7)
C35 N8 Cu4 114.3(9)
C36 N8 Cu4 108.4(8)
C15 N4 C16 110.0(12)
C15 N4 C14 111.8(11)
C16 N4 C14 107.4(11)
C15 N4 Cu2 108.9(10)
C16 N4 Cu2 113.3(9)
C14 N4 Cu2 105.3(7)
C32 N7 C33 109.8(10)
C32 N7 C31 104.4(12)
C33 N7 C31 111.9(11)
C32 N7 Cu4 114.0(9)
C33 N7 Cu4 106.1(7)
C31 N7 Cu4 110.8(9)
N3 C11 H11A 109.5
N3 C11 H11B 109.5
H11A C11 H11B 109.5
N3 C11 H11C 109.5
H11A C11 H11C 109.5
H11B C11 H11C 109.5
N7 C32 H32A 109.5
N7 C32 H32B 109.5
H32A C32 H32B 109.5
N7 C32 H32C 109.5
H32A C32 H32C 109.5
H32B C32 H32C 109.5
N8 C36 H36A 109.5
N8 C36 H36B 109.5
H36A C36 H36B 109.5
N8 C36 H36C 109.5
H36A C36 H36C 109.5
H36B C36 H36C 109.5
N8 C35 H35A 109.5
N8 C35 H35B 109.5
H35A C35 H35B 109.5
N8 C35 H35C 109.5
H35A C35 H35C 109.5
H35B C35 H35C 109.5
N4 C16 H16A 109.5
N4 C16 H16B 109.5
H16A C16 H16B 109.5
N4 C16 H16C 109.5
H16A C16 H16C 109.5
H16B C16 H16C 109.5
N4 C15 H15A 109.5
N4 C15 H15B 109.5
H15A C15 H15B 109.5
N4 C15 H15C 109.5
H15A C15 H15C 109.5
H15B C15 H15C 109.5
N3 C12 H12A 109.5
N3 C12 H12B 109.5
H12A C12 H12B 109.5
N3 C12 H12C 109.5
H12A C12 H12C 109.5
H12B C12 H12C 109.5
N7 C31 H31A 109.5
N7 C31 H31B 109.5
H31A C31 H31B 109.5
N7 C31 H31C 109.5
H31A C31 H31C 109.5
H31B C31 H31C 109.5
N8 C34 C40 115.3(10)
N8 C34 C33 108.8(8)
C40 C34 C33 114.1(9)
N8 C34 H34 105.9
C40 C34 H34 105.9
C33 C34 H34 105.9
C34 C40 C39 110.0(11)
C34 C40 H40A 109.7
C39 C40 H40A 109.7
C34 C40 H40B 109.7
C39 C40 H40B 109.7
H40A C40 H40B 108.2
C40 C39 C38 112.4(10)
C40 C39 H39A 109.1
C38 C39 H39A 109.1
C40 C39 H39B 109.1
C38 C39 H39B 109.1
H39A C39 H39B 107.9
C37 C38 C39 110.1(11)
C37 C38 H38A 109.6
C39 C38 H38A 109.6
C37 C38 H38B 109.6
C39 C38 H38B 109.6
H38A C38 H38B 108.2
C33 C37 C38 114.6(12)
C33 C37 H37A 108.6
C38 C37 H37A 108.6
C33 C37 H37B 108.6
C38 C37 H37B 108.6
H37A C37 H37B 107.6
N7 C33 C37 115.2(10)
N7 C33 C34 108.9(8)
C37 C33 C34 113.4(9)
N7 C33 H33 106.2
C37 C33 H33 106.2
C34 C33 H33 106.2
N3 C13 C14 108.3(9)
N3 C13 C17 114.3(13)
C14 C13 C17 115.3(12)
N3 C13 H13 106.1
C14 C13 H13 106.1
C17 C13 H13 106.1
C19 C18 C17 112.8(16)
C19 C18 H18A 109.0
C17 C18 H18A 109.0
C19 C18 H18B 109.0
C17 C18 H18B 109.0
H18A C18 H18B 107.8
C20 C19 C18 111.8(13)
C20 C19 H19A 109.3
C18 C19 H19A 109.3
C20 C19 H19B 109.3
C18 C19 H19B 109.3
H19A C19 H19B 107.9
C19 C20 C14 110.3(14)
C19 C20 H20A 109.6
C14 C20 H20A 109.6
C19 C20 H20B 109.6
C14 C20 H20B 109.6
H20A C20 H20B 108.1
C13 C14 N4 113.0(10)
C13 C14 C20 110.3(10)
N4 C14 C20 115.3(11)
C13 C14 H14 105.8
N4 C14 H14 105.8
C20 C14 H14 105.8
F3 Sb1 F6 90.8(2)
F3 Sb1 F5 90.6(2)
F6 Sb1 F5 89.9(2)
F3 Sb1 F1 89.9(2)
F6 Sb1 F1 179.4(3)
F5 Sb1 F1 90.1(2)
F3 Sb1 F2 90.40(19)
F6 Sb1 F2 89.8(2)
F5 Sb1 F2 179.0(2)
F1 Sb1 F2 90.2(2)
F3 Sb1 F4 179.1(2)
F6 Sb1 F4 90.1(2)
F5 Sb1 F4 89.80(19)
F1 Sb1 F4 89.3(2)
F2 Sb1 F4 89.21(19)
F10 Sb2 F11 90.7(2)
F10 Sb2 F9 90.1(2)
F11 Sb2 F9 179.3(3)
F10 Sb2 F7 90.4(2)
F11 Sb2 F7 90.0(2)
F9 Sb2 F7 90.1(2)
F10 Sb2 F12 90.7(2)
F11 Sb2 F12 89.7(2)
F9 Sb2 F12 90.2(2)
F7 Sb2 F12 178.9(2)
F10 Sb2 F8 179.5(2)
F11 Sb2 F8 89.9(2)
F9 Sb2 F8 89.4(2)
F7 Sb2 F8 89.67(19)
F12 Sb2 F8 89.25(19)
Cl4 C41 Cl3 109.8(10)
Cl4 C41 H411 109.7
Cl3 C41 H411 109.7
Cl4 C41 H412 109.7
Cl3 C41 H412 109.7
H411 C41 H412 108.2
Cl5 C42 Cl6 110.3(9)
Cl5 C42 H421 109.6
Cl6 C42 H421 109.6
Cl5 C42 H422 109.6
Cl6 C42 H422 109.6
H421 C42 H422 108.1
Cl7 C43 Cl8 112.8(14)
Cl7 C43 H431 109.0
Cl8 C43 H431 109.0
Cl7 C43 H432 109.0
Cl8 C43 H432 109.0
H431 C43 H432 107.8
Cl10 C44 Cl9 112.5(14)
Cl10 C44 H441 109.1
Cl9 C44 H441 109.1
Cl10 C44 H442 109.1
Cl9 C44 H442 109.1
H441 C44 H442 107.8

loop_
_geom_bond_atom_site_label_1
_geom_bond_atom_site_label_2
_geom_bond_distance
Cu3 N6 2.096(13)
Cu3 N5 2.129(12)
Cu3 S1 2.360(4)
Cu3 S3 2.380(4)
Cu3 Cl2 2.399(4)
Cu1 N2 2.141(11)
Cu1 N1 2.146(12)
Cu1 S3 2.361(4)
Cu1 S1 2.363(4)
Cu1 Cl1 2.396(4)
S3 S4 2.008(5)
Cl2 Cu4 2.393(4)
S1 S2 1.984(5)
N5 C22 1.495(18)
N5 C23 1.511(17)
N5 C21 1.529(17)
N1 C1 1.433(17)
N1 C2 1.477(18)
N1 C3 1.529(15)
N6 C26 1.449(17)
N6 C24 1.463(16)
N6 C25 1.58(2)
N2 C5 1.461(19)
N2 C6 1.500(18)
N2 C4 1.525(16)
C21 H21A 0.9800
C21 H21B 0.9800
C21 H21C 0.9800
C6 H6A 0.9800
C6 H6B 0.9800
C6 H6C 0.9800
C2 H2A 0.9800
C2 H2B 0.9800
C2 H2C 0.9800
C1 H1A 0.9800
C1 H1B 0.9800
C1 H1C 0.9800
C26 H26A 0.9800
C26 H26B 0.9800
C26 H26C 0.9800
C25 H25A 0.9800
C25 H25B 0.9800
C25 H25C 0.9800
C22 H22A 0.9800
C22 H22B 0.9800
C22 H22C 0.9800
C5 H5A 0.9800
C5 H5B 0.9800
C5 H5C 0.9800
C17 C18 1.56(3)
C17 C13 1.56(2)
C17 H17A 0.9900
C17 H17B 0.9900
C3 C4 1.479(16)
C3 C7 1.533(16)
C3 H3 1.0000
C7 C8 1.509(19)
C7 H7A 0.9900
C7 H7B 0.9900
C8 C9 1.45(2)
C8 H8A 0.9900
C8 H8B 0.9900
C9 C10 1.496(19)
C9 H9A 0.9900
C9 H9B 0.9900
C10 C4 1.523(18)
C10 H10A 0.9900
C10 H10B 0.9900
C4 H4 1.0000
C23 C24 1.478(17)
C23 C27 1.517(19)
C23 H23 1.0000
C27 C28 1.49(2)
C27 H27A 0.9900
C27 H27B 0.9900
C28 C29 1.52(3)
C28 H28A 0.9900
C28 H28B 0.9900
C29 C30 1.61(2)
C29 H29A 0.9900
C29 H29B 0.9900
C30 C24 1.471(17)
C30 H30A 0.9900
C30 H30B 0.9900
C24 H24 1.0000
Cu2 N3 2.079(12)
Cu2 N4 2.123(13)
Cu2 S2 2.329(4)
Cu2 S4 2.384(4)
Cu2 Cl1 2.412(4)
Cu4 N7 2.069(12)
Cu4 N8 2.093(12)
Cu4 S4 2.358(4)
Cu4 S2 2.378(4)
N3 C12 1.429(18)
N3 C11 1.458(17)
N3 C13 1.532(18)
N8 C34 1.477(15)
N8 C35 1.509(17)
N8 C36 1.513(17)
N4 C15 1.41(2)
N4 C16 1.487(16)
N4 C14 1.543(17)
N7 C32 1.487(18)
N7 C33 1.498(15)
N7 C31 1.500(19)
C11 H11A 0.9800
C11 H11B 0.9800
C11 H11C 0.9800
C32 H32A 0.9800
C32 H32B 0.9800
C32 H32C 0.9800
C36 H36A 0.9800
C36 H36B 0.9800
C36 H36C 0.9800
C35 H35A 0.9800
C35 H35B 0.9800
C35 H35C 0.9800
C16 H16A 0.9800
C16 H16B 0.9800
C16 H16C 0.9800
C15 H15A 0.9800
C15 H15B 0.9800
C15 H15C 0.9800
C12 H12A 0.9800
C12 H12B 0.9800
C12 H12C 0.9800
C31 H31A 0.9800
C31 H31B 0.9800
C31 H31C 0.9800
C34 C40 1.552(16)
C34 C33 1.553(14)
C34 H34 1.0000
C40 C39 1.555(18)
C40 H40A 0.9900
C40 H40B 0.9900
C39 C38 1.593(17)
C39 H39A 0.9900
C39 H39B 0.9900
C38 C37 1.53(2)
C38 H38A 0.9900
C38 H38B 0.9900
C37 C33 1.523(16)
C37 H37A 0.9900
C37 H37B 0.9900
C33 H33 1.0000
C13 C14 1.540(16)
C13 H13 1.0000
C18 C19 1.51(2)
C18 H18A 0.9900
C18 H18B 0.9900
C19 C20 1.47(2)
C19 H19A 0.9900
C19 H19B 0.9900
C20 C14 1.623(18)
C20 H20A 0.9900
C20 H20B 0.9900
C14 H14 1.0000
Sb1 F3 1.831(3)
Sb1 F6 1.838(3)
Sb1 F5 1.841(3)
Sb1 F1 1.841(3)
Sb1 F2 1.842(3)
Sb1 F4 1.843(3)
Sb2 F10 1.831(3)
Sb2 F11 1.838(3)
Sb2 F9 1.840(3)
Sb2 F7 1.842(3)
Sb2 F12 1.842(3)
Sb2 F8 1.844(3)
C41 Cl4 1.731(14)
C41 Cl3 1.755(14)
C41 H411 0.9900
C41 H412 0.9900
C42 Cl5 1.742(14)
C42 Cl6 1.771(14)
C42 H421 0.9900
C42 H422 0.9900
C43 Cl7 1.720(18)
C43 Cl8 1.728(17)
C43 H431 0.9900
C43 H432 0.9900
C44 Cl10 1.733(18)
C44 Cl9 1.735(18)
C44 H441 0.9900
C44 H442 0.9900

loop_
_geom_torsion_atom_site_label_1
_geom_torsion_atom_site_label_2
_geom_torsion_atom_site_label_3
_geom_torsion_atom_site_label_4
_geom_torsion
N2 Cu1 S3 S4 130.4(4)
N1 Cu1 S3 S4 -132.3(13)
S1 Cu1 S3 S4 -72.39(19)
Cl1 Cu1 S3 S4 28.8(2)
N2 Cu1 S3 Cu3 -118.5(3)
N1 Cu1 S3 Cu3 -21.3(14)
S1 Cu1 S3 Cu3 38.66(13)
Cl1 Cu1 S3 Cu3 139.88(13)
N6 Cu3 S3 S4 -120.7(4)
N5 Cu3 S3 S4 144.7(9)
S1 Cu3 S3 S4 74.00(19)
Cl2 Cu3 S3 S4 -23.7(2)
N6 Cu3 S3 Cu1 126.6(4)
N5 Cu3 S3 Cu1 31.9(10)
S1 Cu3 S3 Cu1 -38.78(13)
Cl2 Cu3 S3 Cu1 -136.53(14)
N6 Cu3 Cl2 Cu4 138.2(4)
N5 Cu3 Cl2 Cu4 -138.1(4)
S1 Cu3 Cl2 Cu4 -39.69(17)
S3 Cu3 Cl2 Cu4 37.34(18)
N6 Cu3 S1 S2 -145.8(14)
N5 Cu3 S1 S2 127.3(4)
S3 Cu3 S1 S2 -74.2(2)
Cl2 Cu3 S1 S2 26.1(2)
N6 Cu3 S1 Cu1 -32.8(14)
N5 Cu3 S1 Cu1 -119.7(3)
S3 Cu3 S1 Cu1 38.76(13)
Cl2 Cu3 S1 Cu1 139.06(14)
N2 Cu1 S1 S2 145.5(8)
N1 Cu1 S1 S2 -117.6(3)
S3 Cu1 S1 S2 74.6(2)
Cl1 Cu1 S1 S2 -22.3(2)
N2 Cu1 S1 Cu3 31.8(9)
N1 Cu1 S1 Cu3 128.7(3)
S3 Cu1 S1 Cu3 -39.06(13)
Cl1 Cu1 S1 Cu3 -136.00(14)
N6 Cu3 N5 C22 -119.2(11)
S1 Cu3 N5 C22 45.5(10)
S3 Cu3 N5 C22 -21.2(17)
Cl2 Cu3 N5 C22 147.3(10)
N6 Cu3 N5 C23 2.1(8)
S1 Cu3 N5 C23 166.8(7)
S3 Cu3 N5 C23 100.1(11)
Cl2 Cu3 N5 C23 -91.4(7)
N6 Cu3 N5 C21 119.3(8)
S1 Cu3 N5 C21 -76.0(7)
S3 Cu3 N5 C21 -142.6(7)
Cl2 Cu3 N5 C21 25.9(8)
N2 Cu1 N1 C1 100.8(10)
S3 Cu1 N1 C1 2(2)
S1 Cu1 N1 C1 -55.2(10)
Cl1 Cu1 N1 C1 -159.0(9)
N2 Cu1 N1 C2 -139.0(10)
S3 Cu1 N1 C2 122.6(12)
S1 Cu1 N1 C2 65.0(9)
Cl1 Cu1 N1 C2 -38.8(9)
N2 Cu1 N1 C3 -21.4(7)
S3 Cu1 N1 C3 -119.8(13)
S1 Cu1 N1 C3 -177.4(6)
Cl1 Cu1 N1 C3 78.8(6)
N5 Cu3 N6 C26 96.5(10)
S1 Cu3 N6 C26 8(2)
S3 Cu3 N6 C26 -60.7(10)
Cl2 Cu3 N6 C26 -164.2(10)
N5 Cu3 N6 C24 -30.2(9)
S1 Cu3 N6 C24 -118.9(12)
S3 Cu3 N6 C24 172.6(8)
Cl2 Cu3 N6 C24 69.1(8)
N5 Cu3 N6 C25 -146.2(9)
S1 Cu3 N6 C25 125.1(14)
S3 Cu3 N6 C25 56.6(9)
Cl2 Cu3 N6 C25 -46.9(8)
N1 Cu1 N2 C5 -121.8(11)
S3 Cu1 N2 C5 44.2(11)
S1 Cu1 N2 C5 -22.6(16)
Cl1 Cu1 N2 C5 145.3(10)
N1 Cu1 N2 C6 117.1(9)
S3 Cu1 N2 C6 -76.8(8)
S1 Cu1 N2 C6 -143.7(8)
Cl1 Cu1 N2 C6 24.3(9)
N1 Cu1 N2 C4 -4.8(7)
S3 Cu1 N2 C4 161.3(7)
S1 Cu1 N2 C4 94.4(10)
Cl1 Cu1 N2 C4 -97.6(7)
C1 N1 C3 C4 -71.6(14)
C2 N1 C3 C4 164.7(11)
Cu1 N1 C3 C4 46.4(10)
C1 N1 C3 C7 54.5(14)
C2 N1 C3 C7 -69.1(13)
Cu1 N1 C3 C7 172.6(8)
C4 C3 C7 C8 -53.2(14)
N1 C3 C7 C8 -179.1(11)
C3 C7 C8 C9 57.7(17)
C7 C8 C9 C10 -61.0(18)
C8 C9 C10 C4 59.1(17)
N1 C3 C4 C10 176.6(11)
C7 C3 C4 C10 50.1(14)
N1 C3 C4 N2 -56.4(12)
C7 C3 C4 N2 177.2(10)
C9 C10 C4 C3 -52.8(16)
C9 C10 C4 N2 -179.6(12)
C5 N2 C4 C3 153.4(11)
C6 N2 C4 C3 -82.7(13)
Cu1 N2 C4 C3 32.7(11)
C5 N2 C4 C10 -80.2(14)
C6 N2 C4 C10 43.6(15)
Cu1 N2 C4 C10 159.1(9)
C22 N5 C23 C24 150.9(11)
C21 N5 C23 C24 -84.9(13)
Cu3 N5 C23 C24 27.5(11)
C22 N5 C23 C27 -82.3(15)
C21 N5 C23 C27 42.0(16)
Cu3 N5 C23 C27 154.4(11)
C24 C23 C27 C28 -57(2)
N5 C23 C27 C28 174.3(16)
C23 C27 C28 C29 58(2)
C27 C28 C29 C30 -56.9(18)
C28 C29 C30 C24 59.4(17)
C26 N6 C24 C30 50.1(17)
C25 N6 C24 C30 -68.8(15)
Cu3 N6 C24 C30 174.9(10)
C26 N6 C24 C23 -72.7(14)
C25 N6 C24 C23 168.4(10)
Cu3 N6 C24 C23 52.1(11)
C29 C30 C24 N6 -175.1(13)
C29 C30 C24 C23 -55.9(16)
N5 C23 C24 N6 -54.8(13)
C27 C23 C24 N6 177.0(11)
N5 C23 C24 C30 -177.9(11)
C27 C23 C24 C30 53.8(15)
Cu3 Cl2 Cu4 N7 138.0(4)
Cu3 Cl2 Cu4 N8 -136.8(3)
Cu3 Cl2 Cu4 S4 -38.26(17)
Cu3 Cl2 Cu4 S2 40.49(17)
Cu3 S1 S2 Cu2 97.9(2)
Cu1 S1 S2 Cu2 -1.7(3)
Cu3 S1 S2 Cu4 0.7(2)
Cu1 S1 S2 Cu4 -99.00(19)
N3 Cu2 S2 S1 -136.5(13)
N4 Cu2 S2 S1 127.4(4)
S4 Cu2 S2 S1 -72.67(19)
Cl1 Cu2 S2 S1 25.1(2)
N3 Cu2 S2 Cu4 -26.3(14)
N4 Cu2 S2 Cu4 -122.4(4)
S4 Cu2 S2 Cu4 37.48(13)
Cl1 Cu2 S2 Cu4 135.27(14)
N7 Cu4 S2 S1 -123.2(4)
N8 Cu4 S2 S1 145.7(9)
S4 Cu4 S2 S1 72.85(18)
Cl2 Cu4 S2 S1 -27.3(2)
N7 Cu4 S2 Cu2 125.9(3)
N8 Cu4 S2 Cu2 34.8(9)
S4 Cu4 S2 Cu2 -38.05(13)
Cl2 Cu4 S2 Cu2 -138.16(14)
N2 Cu1 Cl1 Cu2 -140.8(4)
N1 Cu1 Cl1 Cu2 132.3(3)
S3 Cu1 Cl1 Cu2 -43.18(17)
S1 Cu1 Cl1 Cu2 34.12(17)
N3 Cu2 Cl1 Cu1 139.4(4)
N4 Cu2 Cl1 Cu1 -133.5(4)
S2 Cu2 Cl1 Cu1 -35.65(18)
S4 Cu2 Cl1 Cu1 43.66(17)
Cu1 S3 S4 Cu4 96.4(2)
Cu3 S3 S4 Cu4 -1.8(2)
Cu1 S3 S4 Cu2 0.0(2)
Cu3 S3 S4 Cu2 -98.17(19)
N7 Cu4 S4 S3 -140.7(12)
N8 Cu4 S4 S3 129.0(3)
S2 Cu4 S4 S3 -72.28(19)
Cl2 Cu4 S4 S3 26.7(2)
N7 Cu4 S4 Cu2 -31.4(12)
N8 Cu4 S4 Cu2 -121.7(3)
S2 Cu4 S4 Cu2 37.02(13)
Cl2 Cu4 S4 Cu2 136.02(14)
N3 Cu2 S4 S3 -120.7(4)
N4 Cu2 S4 S3 143.7(10)
S2 Cu2 S4 S3 73.56(19)
Cl1 Cu2 S4 S3 -28.8(2)
N3 Cu2 S4 Cu4 127.9(3)
N4 Cu2 S4 Cu4 32.2(10)
S2 Cu2 S4 Cu4 -37.86(13)
Cl1 Cu2 S4 Cu4 -140.18(14)
N4 Cu2 N3 C12 95.7(10)
S2 Cu2 N3 C12 -1(2)
S4 Cu2 N3 C12 -63.0(10)
Cl1 Cu2 N3 C12 -163.6(10)
N4 Cu2 N3 C11 -146.5(10)
S2 Cu2 N3 C11 116.3(13)
S4 Cu2 N3 C11 54.8(9)
Cl1 Cu2 N3 C11 -45.9(9)
N4 Cu2 N3 C13 -24.0(8)
S2 Cu2 N3 C13 -121.1(13)
S4 Cu2 N3 C13 177.3(7)
Cl1 Cu2 N3 C13 76.7(7)
N7 Cu4 N8 C34 -5.1(8)
S4 Cu4 N8 C34 157.7(7)
S2 Cu4 N8 C34 88.4(11)
Cl2 Cu4 N8 C34 -98.6(7)
N7 Cu4 N8 C35 -126.2(10)
S4 Cu4 N8 C35 36.6(10)
S2 Cu4 N8 C35 -32.7(15)
Cl2 Cu4 N8 C35 140.3(9)
N7 Cu4 N8 C36 117.2(9)
S4 Cu4 N8 C36 -80.1(9)
S2 Cu4 N8 C36 -149.3(7)
Cl2 Cu4 N8 C36 23.7(9)
N3 Cu2 N4 C15 118.6(9)
S2 Cu2 N4 C15 -77.1(9)
S4 Cu2 N4 C15 -144.1(9)
Cl1 Cu2 N4 C15 28.3(9)
N3 Cu2 N4 C16 -118.6(10)
S2 Cu2 N4 C16 45.6(10)
S4 Cu2 N4 C16 -21.3(18)
Cl1 Cu2 N4 C16 151.1(10)
N3 Cu2 N4 C14 -1.4(8)
S2 Cu2 N4 C14 162.8(8)
S4 Cu2 N4 C14 95.8(11)
Cl1 Cu2 N4 C14 -91.8(8)
N8 Cu4 N7 C32 -143.4(9)
S4 Cu4 N7 C32 124.5(11)
S2 Cu4 N7 C32 58.9(9)
Cl2 Cu4 N7 C32 -43.1(9)
N8 Cu4 N7 C33 -22.4(7)
S4 Cu4 N7 C33 -114.5(12)
S2 Cu4 N7 C33 179.9(7)
Cl2 Cu4 N7 C33 77.8(7)
N8 Cu4 N7 C31 99.3(10)
S4 Cu4 N7 C31 7(2)
S2 Cu4 N7 C31 -58.5(10)
Cl2 Cu4 N7 C31 -160.5(10)
C35 N8 C34 C40 -74.5(13)
C36 N8 C34 C40 40.4(14)
Cu4 N8 C34 C40 160.5(8)
C35 N8 C34 C33 155.8(10)
C36 N8 C34 C33 -89.3(12)
Cu4 N8 C34 C33 30.8(10)
N8 C34 C40 C39 -178.4(10)
C33 C34 C40 C39 -51.2(13)
C34 C40 C39 C38 54.8(15)
C40 C39 C38 C37 -55.2(16)
C39 C38 C37 C33 51.8(17)
C32 N7 C33 C37 -62.4(14)
C31 N7 C33 C37 53.0(15)
Cu4 N7 C33 C37 173.9(9)
C32 N7 C33 C34 168.9(10)
C31 N7 C33 C34 -75.7(13)
Cu4 N7 C33 C34 45.3(10)
C38 C37 C33 N7 -175.4(11)
C38 C37 C33 C34 -49.0(16)
N8 C34 C33 N7 -51.5(12)
C40 C34 C33 N7 178.1(10)
N8 C34 C33 C37 178.8(10)
C40 C34 C33 C37 48.4(14)
C12 N3 C13 C14 -73.7(15)
C11 N3 C13 C14 172.3(11)
Cu2 N3 C13 C14 44.7(12)
C12 N3 C13 C17 56.3(16)
C11 N3 C13 C17 -57.7(15)
Cu2 N3 C13 C17 174.7(11)
C18 C17 C13 N3 -177.7(13)
C18 C17 C13 C14 -51.3(19)
C13 C17 C18 C19 56(2)
C17 C18 C19 C20 -63(2)
C18 C19 C20 C14 58(2)
N3 C13 C14 N4 -49.9(15)
C17 C13 C14 N4 -179.3(13)
N3 C13 C14 C20 179.4(11)
C17 C13 C14 C20 50.0(18)
C15 N4 C14 C13 -90.3(14)
C16 N4 C14 C13 148.9(12)
Cu2 N4 C14 C13 27.8(13)
C15 N4 C14 C20 37.8(16)
C16 N4 C14 C20 -83.1(14)
Cu2 N4 C14 C20 155.8(9)
C19 C20 C14 C13 -52.0(16)
C19 C20 C14 N4 178.6(12)
